data_4101689
loop_
_publ_author_name
'Marinescu, Smaranda C.'
'Schrock, Richard R.'
'Li, Bo'
'Hoveyda, Amir H.'

_publ_section_title
;
 Inversion of configuration at the metal in diastereomeric imido
 alkylidene monoaryloxide monopyrrolide complexes of molybdenum.
;
_journal_issue 1
_journal_name_full 'Journal of the American Chemical Society'
_journal_page_first 58
_journal_page_last 59
_journal_paper_doi 10.1021/ja808308e
_journal_volume 131
_journal_year 2009
_chemical_formula_moiety
;
[Mo (C26H33Br2SiO2) (C12H17N) (C6H8N) (C10H12) (PC3H9)] 0.5(C5H12) 0.25(PC3H9)
;
_chemical_formula_sum 'C60.25 H87.25 Br2 Mo N2 O2 P1.25 Si'
_chemical_formula_weight 1194.13
_chemical_name_systematic
; 
 ? 
;
_space_group_IT_number 19
_symmetry_cell_setting orthorhombic
_symmetry_space_group_name_Hall 'P 2ac 2ab'
_symmetry_space_group_name_H-M 'P 21 21 21'
_atom_sites_solution_hydrogens geom
_atom_sites_solution_primary direct
_atom_sites_solution_secondary difmap
_audit_creation_method SHELXL-97
_cell_angle_alpha 90.00
_cell_angle_beta 90.00
_cell_angle_gamma 90.00
_cell_formula_units_Z 4
_cell_length_a 10.8412(15)
_cell_length_b 18.736(3)
_cell_length_c 29.809(4)
_cell_measurement_reflns_used 9779
_cell_measurement_temperature 100(2)
_cell_measurement_theta_max 28.35
_cell_measurement_theta_min 2.28
_cell_volume 6054.8(15)
_computing_cell_refinement 'Bruker SAINT'
_computing_data_collection 'Bruker SMART'
_computing_data_reduction 'Bruker SAINT'
_computing_molecular_graphics 'Bruker SHELXTL'
_computing_publication_material 'Bruker SHELXTL'
_computing_structure_refinement 'SHELXL-97 (Sheldrick, 2008)'
_computing_structure_solution 'SHELXS-97 (Sheldrick, 2008)'
_diffrn_ambient_temperature 100(2)
_diffrn_measured_fraction_theta_full 0.999
_diffrn_measured_fraction_theta_max 0.999
_diffrn_measurement_device_type 'Bruker SMART APEX CCD'
_diffrn_measurement_method '0.3 deg wide \w exposures'
_diffrn_radiation_monochromator graphite
_diffrn_radiation_source 'normal-focus sealed tube'
_diffrn_radiation_type MoK\a
_diffrn_radiation_wavelength 0.71073
_diffrn_reflns_av_R_equivalents 0.0413
_diffrn_reflns_av_sigmaI/netI 0.0318
_diffrn_reflns_limit_h_max 13
_diffrn_reflns_limit_h_min -13
_diffrn_reflns_limit_k_max 23
_diffrn_reflns_limit_k_min -23
_diffrn_reflns_limit_l_max 36
_diffrn_reflns_limit_l_min -36
_diffrn_reflns_number 96274
_diffrn_reflns_theta_full 26.00
_diffrn_reflns_theta_max 26.00
_diffrn_reflns_theta_min 2.00
_exptl_absorpt_coefficient_mu 1.630
_exptl_absorpt_correction_T_max 0.8807
_exptl_absorpt_correction_T_min 0.8540
_exptl_absorpt_correction_type multi-scan
_exptl_absorpt_process_details SADABS
_exptl_crystal_colour red
_exptl_crystal_density_diffrn 1.310
_exptl_crystal_density_meas ?
_exptl_crystal_density_method none
_exptl_crystal_description chunk
_exptl_crystal_F_000 2494
_exptl_crystal_size_max 0.10
_exptl_crystal_size_mid 0.09
_exptl_crystal_size_min 0.08
_refine_diff_density_max 0.860
_refine_diff_density_min -0.522
_refine_diff_density_rms 0.076
_refine_ls_abs_structure_details 'Flack H D (1983), Acta Cryst. A39, 876-881'
_refine_ls_abs_structure_Flack 0.000(8)
_refine_ls_extinction_coef na
_refine_ls_extinction_method none
_refine_ls_goodness_of_fit_ref 1.047
_refine_ls_hydrogen_treatment noref
_refine_ls_matrix_type full
_refine_ls_number_parameters 736
_refine_ls_number_reflns 11897
_refine_ls_number_restraints 899
_refine_ls_restrained_S_all 1.186
_refine_ls_R_factor_all 0.0448
_refine_ls_R_factor_gt 0.0401
_refine_ls_shift/su_max 0.001
_refine_ls_shift/su_mean 0.000
_refine_ls_structure_factor_coef Fsqd
_refine_ls_weighting_details 'calc w=1/[\s^2^(Fo^2^)+(0.0540P)^2^+5.9112P] where P=(Fo^2^+2Fc^2^)/3'
_refine_ls_weighting_scheme calc
_refine_ls_wR_factor_gt 0.1015
_refine_ls_wR_factor_ref 0.1047
_reflns_number_gt 10985
_reflns_number_total 11897
_reflns_threshold_expression >2sigma(I)
_cod_data_source_file ja808308e_si_002.cif
_cod_data_source_block (R)-2(PMe3)0.5(C5H12)0.25(PC3H9)
_cod_depositor_comments
;
The following automatic conversions were performed:

'_chemical_melting_point' value 'not measured' was changed to '?' -
the value is undefined or not given.

'_symmetry_cell_setting' value
'Orthorhombic' changed to 'orthorhombic' according to the built-in
table from CIF Core dictionary named 'cif_core.dic' version 2.4.1
from 2010-06-29.

Automatic conversion script
Id: cif_fix_values 1673 2011-04-08 12:14:43Z adriana 

The following automatic conversions were performed:

'_exptl_crystal_density_meas' value 'not measured' was changed to '?'
- the value is perceived as not measured.

Automatic conversion script
Id: cif_fix_values 3008 2015-01-20 13:52:24Z robertas 
;
_cod_original_cell_volume 6054.7(15)
_cod_database_code 4101689

loop_
_symmetry_equiv_pos_as_xyz
'x, y, z'
'x+1/2, -y+1/2, -z'
'-x, y+1/2, -z+1/2'
'-x+1/2, -y, z+1/2'

loop_
_atom_site_label
_atom_site_type_symbol
_atom_site_fract_x
_atom_site_fract_y
_atom_site_fract_z
_atom_site_U_iso_or_equiv
_atom_site_adp_type
_atom_site_occupancy
_atom_site_symmetry_multiplicity
_atom_site_calc_flag
_atom_site_refinement_flags
_atom_site_disorder_assembly
_atom_site_disorder_group
Mo1 Mo 0.13793(3) 0.093019(16) 0.747109(10) 0.02581(9) Uani 1 1 d U . .
O1 O 0.1003(3) 0.13475(15) 0.80828(9) 0.0336(7) Uani 1 1 d U . .
C1 C 0.0463(4) 0.1868(2) 0.83177(13) 0.0299(8) Uani 1 1 d DU A .
C2 C -0.0602(4) 0.2212(2) 0.81804(13) 0.0326(9) Uani 1 1 d DU . .
Br1 Br -0.13277(9) 0.19239(5) 0.76282(2) 0.0476(2) Uani 0.90 1 d PDU A 1
Br1X Br -0.1770(8) 0.1814(4) 0.7751(2) 0.052(2) Uani 0.10 1 d PDU A 2
C3 C -0.1139(4) 0.2765(2) 0.84159(14) 0.0338(9) Uani 1 1 d DU A .
H3A H -0.1858 0.2990 0.8301 0.041 Uiso 1 1 calc R . .
C4 C -0.0630(4) 0.2995(2) 0.88231(14) 0.0337(9) Uani 1 1 d U . .
C5 C -0.1233(5) 0.3613(3) 0.90706(15) 0.0443(11) Uani 1 1 d DU A .
H5A H -0.0972 0.4067 0.8930 0.053 Uiso 1 1 calc R B 1
H5B H -0.2139 0.3574 0.9039 0.053 Uiso 1 1 calc R B 1
C6 C -0.0905(11) 0.3629(6) 0.9563(3) 0.045(3) Uani 0.50 1 d PDU A 1
H6A H -0.1277 0.3216 0.9720 0.054 Uiso 0.50 1 calc PR A 1
H6B H -0.1215 0.4073 0.9704 0.054 Uiso 0.50 1 calc PR A 1
C7 C 0.0507(10) 0.3597(5) 0.9593(3) 0.045(2) Uani 0.50 1 d PDU A 1
H7A H 0.0772 0.3682 0.9907 0.054 Uiso 0.50 1 calc PR A 1
H7B H 0.0873 0.3973 0.9402 0.054 Uiso 0.50 1 calc PR A 1
C6X C -0.0477(15) 0.3836(7) 0.9469(4) 0.061(4) Uani 0.50 1 d PDU A 2
H6X1 H 0.0144 0.4185 0.9363 0.074 Uiso 0.50 1 calc PR A 2
H6X2 H -0.1031 0.4094 0.9678 0.074 Uiso 0.50 1 calc PR A 2
C7X C 0.0173(12) 0.3293(8) 0.9728(4) 0.062(3) Uani 0.50 1 d PDU A 2
H7XA H -0.0435 0.2985 0.9882 0.074 Uiso 0.50 1 calc PR A 2
H7XB H 0.0688 0.3527 0.9959 0.074 Uiso 0.50 1 calc PR A 2
C8 C 0.0967(5) 0.2847(3) 0.94348(15) 0.0459(12) Uani 1 1 d DU . .
H8A H 0.1878 0.2853 0.9411 0.055 Uiso 1 1 calc R A 1
H8B H 0.0737 0.2484 0.9661 0.055 Uiso 1 1 calc R A 1
C9 C 0.0418(4) 0.2644(2) 0.89847(14) 0.0316(9) Uani 1 1 d U A .
C10 C 0.0963(4) 0.2093(2) 0.87330(13) 0.0301(8) Uani 1 1 d U . .
C11 C 0.2120(5) 0.1750(3) 0.88963(14) 0.0418(10) Uani 1 1 d U A .
C12 C 0.2175(11) 0.1111(9) 0.9077(7) 0.0516(18) Uani 0.60 1 d PDU A 1
O2 O 0.1104(10) 0.0735(8) 0.9156(4) 0.052(3) Uani 0.60 1 d PDU A 1
Si1 Si 0.0434(2) 0.04649(13) 0.96310(7) 0.0438(5) Uani 0.60 1 d PDU A 1
C21 C 0.1182(9) 0.0863(7) 1.0131(3) 0.050(2) Uani 0.60 1 d PDU A 1
H21A H 0.2044 0.0708 1.0145 0.075 Uiso 0.60 1 calc PR A 1
H21B H 0.0748 0.0707 1.0402 0.075 Uiso 0.60 1 calc PR A 1
H21C H 0.1148 0.1385 1.0109 0.075 Uiso 0.60 1 calc PR A 1
C22 C 0.0426(12) -0.0526(5) 0.9632(3) 0.062(3) Uani 0.60 1 d PDU A 1
H22A H 0.1275 -0.0703 0.9651 0.093 Uiso 0.60 1 calc PR A 1
H22B H 0.0045 -0.0700 0.9354 0.093 Uiso 0.60 1 calc PR A 1
H22C H -0.0047 -0.0699 0.9890 0.093 Uiso 0.60 1 calc PR A 1
C23 C -0.1204(9) 0.0752(4) 0.9591(3) 0.0467(18) Uani 0.60 1 d PDU A 1
C24 C -0.1384(13) 0.1536(6) 0.9684(3) 0.044(2) Uani 0.60 1 d PDU A 1
H24A H -0.2261 0.1655 0.9660 0.067 Uiso 0.60 1 calc PR A 1
H24B H -0.0914 0.1817 0.9466 0.067 Uiso 0.60 1 calc PR A 1
H24C H -0.1093 0.1646 0.9988 0.067 Uiso 0.60 1 calc PR A 1
C25 C -0.1996(11) 0.0316(6) 0.9955(4) 0.071(2) Uani 0.60 1 d PDU A 1
H25A H -0.2863 0.0462 0.9937 0.106 Uiso 0.60 1 calc PR A 1
H25B H -0.1679 0.0417 1.0256 0.106 Uiso 0.60 1 calc PR A 1
H25C H -0.1931 -0.0196 0.9894 0.106 Uiso 0.60 1 calc PR A 1
C26 C -0.1734(8) 0.0594(5) 0.9126(3) 0.056(2) Uani 0.60 1 d PDU A 1
H26A H -0.2598 0.0748 0.9115 0.084 Uiso 0.60 1 calc PR A 1
H26B H -0.1686 0.0080 0.9067 0.084 Uiso 0.60 1 calc PR A 1
H26C H -0.1259 0.0852 0.8899 0.084 Uiso 0.60 1 calc PR A 1
C13 C 0.3320(11) 0.0842(7) 0.9204(7) 0.065(2) Uani 0.60 1 d PDU A 1
Br2 Br 0.35120(14) -0.00896(5) 0.94636(3) 0.0562(3) Uani 0.60 1 d PDU A 1
C14 C 0.4435(9) 0.1197(7) 0.9149(8) 0.070(2) Uani 0.60 1 d PDU A 1
H14 H 0.5211 0.0987 0.9218 0.084 Uiso 0.60 1 calc PR A 1
C12X C 0.1909(15) 0.1046(14) 0.9130(12) 0.0516(18) Uani 0.40 1 d PDU A 2
O2X O 0.0717(15) 0.0777(14) 0.9149(6) 0.052(4) Uani 0.40 1 d PDU A 2
Si1X Si -0.0337(4) 0.07609(18) 0.95611(10) 0.0415(8) Uani 0.40 1 d PDU A 2
C21X C -0.1460(18) 0.1502(10) 0.9473(6) 0.060(5) Uani 0.40 1 d PDU A 2
H21D H -0.1913 0.1421 0.9193 0.090 Uiso 0.40 1 calc PR A 2
H21E H -0.1015 0.1956 0.9455 0.090 Uiso 0.40 1 calc PR A 2
H21F H -0.2041 0.1517 0.9725 0.090 Uiso 0.40 1 calc PR A 2
C22X C 0.0525(17) 0.0866(11) 1.0088(5) 0.068(4) Uani 0.40 1 d PDU A 2
H22D H 0.0987 0.1316 1.0081 0.102 Uiso 0.40 1 calc PR A 2
H22E H 0.1100 0.0467 1.0124 0.102 Uiso 0.40 1 calc PR A 2
H22F H -0.0054 0.0873 1.0341 0.102 Uiso 0.40 1 calc PR A 2
C23X C -0.1227(12) -0.0090(6) 0.9554(4) 0.059(3) Uani 0.40 1 d PDU A 2
C24X C -0.2099(12) -0.0112(7) 0.9158(5) 0.062(3) Uani 0.40 1 d PDU A 2
H24D H -0.2559 -0.0563 0.9162 0.093 Uiso 0.40 1 calc PR A 2
H24E H -0.1626 -0.0077 0.8879 0.093 Uiso 0.40 1 calc PR A 2
H24F H -0.2678 0.0288 0.9177 0.093 Uiso 0.40 1 calc PR A 2
C25X C -0.2055(16) -0.0119(9) 0.9992(5) 0.071(2) Uani 0.40 1 d PDU A 2
H25D H -0.2545 -0.0559 0.9991 0.106 Uiso 0.40 1 calc PR A 2
H25E H -0.2607 0.0295 0.9998 0.106 Uiso 0.40 1 calc PR A 2
H25F H -0.1523 -0.0112 1.0258 0.106 Uiso 0.40 1 calc PR A 2
C26X C -0.0465(16) -0.0765(8) 0.9545(6) 0.071(4) Uani 0.40 1 d PDU A 2
H26D H -0.1014 -0.1180 0.9536 0.106 Uiso 0.40 1 calc PR A 2
H26E H 0.0048 -0.0788 0.9816 0.106 Uiso 0.40 1 calc PR A 2
H26F H 0.0066 -0.0764 0.9279 0.106 Uiso 0.40 1 calc PR A 2
C13X C 0.3046(17) 0.0676(8) 0.9267(12) 0.065(2) Uani 0.40 1 d PDU A 2
Br2X Br 0.2646(2) -0.03027(13) 0.94618(5) 0.0773(6) Uani 0.40 1 d PDU A 2
C14X C 0.4067(14) 0.1147(11) 0.9184(14) 0.070(2) Uani 0.40 1 d PDU A 2
H14X H 0.4813 0.0934 0.9283 0.084 Uiso 0.40 1 calc PR A 2
C15 C 0.4316(6) 0.1858(4) 0.8992(2) 0.0741(16) Uani 1 1 d DU . .
C16 C 0.5548(6) 0.2317(5) 0.9006(3) 0.092(2) Uani 1 1 d U A .
H16A H 0.5724 0.2457 0.9319 0.110 Uiso 1 1 calc R . .
H16B H 0.6244 0.2022 0.8897 0.110 Uiso 1 1 calc R . .
C17 C 0.5451(7) 0.2945(5) 0.8734(3) 0.097(2) Uani 1 1 d DU . .
H17A H 0.5607 0.2804 0.8419 0.116 Uiso 1 1 calc R A .
H17B H 0.6122 0.3273 0.8823 0.116 Uiso 1 1 calc R . .
C18 C 0.4316(6) 0.3338(5) 0.8745(4) 0.112(3) Uani 1 1 d DU A .
H18A H 0.4364 0.3741 0.8531 0.134 Uiso 1 1 calc R . .
H18B H 0.4191 0.3538 0.9049 0.134 Uiso 1 1 calc R . .
C19 C 0.3243(5) 0.2870(3) 0.8625(2) 0.0582(14) Uani 1 1 d DU . .
H19A H 0.3235 0.2805 0.8296 0.070 Uiso 1 1 calc R A .
H19B H 0.2473 0.3121 0.8709 0.070 Uiso 1 1 calc R . .
C20 C 0.3239(5) 0.2147(4) 0.88431(18) 0.0567(13) Uani 1 1 d DU A .
N1 N 0.1142(3) 0.06991(17) 0.69086(11) 0.0295(7) Uani 1 1 d U . .
C27 C 0.0889(4) 0.0669(2) 0.64520(14) 0.0306(8) Uani 1 1 d U . .
C28 C -0.0322(4) 0.0548(3) 0.62982(15) 0.0403(10) Uani 1 1 d U . .
C29 C -0.0524(5) 0.0565(3) 0.58350(18) 0.0574(14) Uani 1 1 d U . .
H29A H -0.1333 0.0489 0.5722 0.069 Uiso 1 1 calc R . .
C30 C 0.0431(6) 0.0691(4) 0.55386(17) 0.0646(17) Uani 1 1 d U . .
H30A H 0.0272 0.0706 0.5225 0.078 Uiso 1 1 calc R . .
C31 C 0.1590(5) 0.0794(3) 0.56926(16) 0.0509(12) Uani 1 1 d U . .
H31A H 0.2235 0.0869 0.5482 0.061 Uiso 1 1 calc R . .
C32 C 0.1874(4) 0.0794(2) 0.61456(15) 0.0375(9) Uani 1 1 d U . .
C33 C -0.1382(4) 0.0417(3) 0.66140(15) 0.0423(10) Uani 1 1 d U . .
H33A H -0.1040 0.0399 0.6925 0.051 Uiso 1 1 calc R . .
C34 C -0.2011(5) -0.0305(3) 0.65213(19) 0.0547(14) Uani 1 1 d U . .
H34A H -0.1395 -0.0687 0.6536 0.082 Uiso 1 1 calc R . .
H34B H -0.2386 -0.0296 0.6222 0.082 Uiso 1 1 calc R . .
H34C H -0.2651 -0.0390 0.6747 0.082 Uiso 1 1 calc R . .
C35 C -0.2333(4) 0.1025(3) 0.65976(18) 0.0524(13) Uani 1 1 d U . .
H35A H -0.1921 0.1480 0.6659 0.079 Uiso 1 1 calc R . .
H35B H -0.2973 0.0941 0.6824 0.079 Uiso 1 1 calc R . .
H35C H -0.2711 0.1042 0.6299 0.079 Uiso 1 1 calc R . .
C36 C 0.3199(4) 0.0936(3) 0.62966(15) 0.0444(11) Uani 1 1 d U . .
H36A H 0.3237 0.0851 0.6627 0.053 Uiso 1 1 calc R . .
C37 C 0.4113(5) 0.0425(3) 0.60725(17) 0.0508(13) Uani 1 1 d U . .
H37A H 0.3852 -0.0069 0.6125 0.076 Uiso 1 1 calc R . .
H37B H 0.4937 0.0498 0.6200 0.076 Uiso 1 1 calc R . .
H37C H 0.4136 0.0518 0.5749 0.076 Uiso 1 1 calc R . .
C38 C 0.3612(7) 0.1698(3) 0.6212(2) 0.0670(17) Uani 1 1 d U . .
H38A H 0.3032 0.2029 0.6355 0.101 Uiso 1 1 calc R . .
H38B H 0.3634 0.1789 0.5889 0.101 Uiso 1 1 calc R . .
H38C H 0.4438 0.1769 0.6339 0.101 Uiso 1 1 calc R . .
N2 N 0.2139(3) 0.19538(19) 0.72964(12) 0.0369(8) Uani 1 1 d U . .
C39 C 0.1618(5) 0.2465(2) 0.70168(16) 0.0445(11) Uani 1 1 d U . .
C40 C 0.2369(6) 0.3055(3) 0.70062(19) 0.0542(13) Uani 1 1 d U . .
H40A H 0.2222 0.3483 0.6844 0.065 Uiso 1 1 calc R . .
C41 C 0.3386(5) 0.2910(3) 0.7278(2) 0.0560(14) Uani 1 1 d U . .
H41A H 0.4058 0.3224 0.7333 0.067 Uiso 1 1 calc R . .
C42 C 0.3247(4) 0.2239(2) 0.74513(17) 0.0457(11) Uani 1 1 d U . .
C43 C 0.0487(6) 0.2371(3) 0.6742(2) 0.0611(15) Uani 1 1 d U . .
H43A H -0.0110 0.2744 0.6818 0.092 Uiso 1 1 calc R . .
H43B H 0.0126 0.1902 0.6804 0.092 Uiso 1 1 calc R . .
H43C H 0.0699 0.2404 0.6423 0.092 Uiso 1 1 calc R . .
C44 C 0.4150(5) 0.1825(3) 0.7718(2) 0.0569(14) Uani 1 1 d U . .
H44A H 0.4858 0.2129 0.7791 0.085 Uiso 1 1 calc R . .
H44B H 0.4430 0.1413 0.7543 0.085 Uiso 1 1 calc R . .
H44C H 0.3760 0.1660 0.7996 0.085 Uiso 1 1 calc R . .
C45 C 0.2747(4) 0.0331(2) 0.76116(14) 0.0325(9) Uani 1 1 d U . .
H45A H 0.3029 0.0463 0.7902 0.039 Uiso 1 1 calc R . .
C46 C 0.3570(4) -0.0273(2) 0.74487(15) 0.0395(9) Uani 1 1 d U . .
C47 C 0.4875(4) 0.0028(3) 0.73279(19) 0.0505(12) Uani 1 1 d U . .
H47A H 0.4798 0.0375 0.7084 0.076 Uiso 1 1 calc R . .
H47B H 0.5411 -0.0365 0.7233 0.076 Uiso 1 1 calc R . .
H47C H 0.5232 0.0261 0.7592 0.076 Uiso 1 1 calc R . .
C48 C 0.3054(4) -0.0616(3) 0.70221(16) 0.0412(10) Uani 1 1 d U . .
H48A H 0.2233 -0.0812 0.7084 0.062 Uiso 1 1 calc R . .
H48B H 0.3605 -0.1001 0.6925 0.062 Uiso 1 1 calc R . .
H48C H 0.2994 -0.0256 0.6785 0.062 Uiso 1 1 calc R . .
C49 C 0.3726(4) -0.0811(3) 0.78269(16) 0.0442(10) Uani 1 1 d U . .
C50 C 0.3309(4) -0.1515(3) 0.7795(2) 0.0554(13) Uani 1 1 d U . .
H50A H 0.2893 -0.1668 0.7531 0.066 Uiso 1 1 calc R . .
C51 C 0.3495(6) -0.1994(4) 0.8144(3) 0.0722(17) Uani 1 1 d U . .
H51A H 0.3193 -0.2469 0.8119 0.087 Uiso 1 1 calc R . .
C52 C 0.4102(7) -0.1792(5) 0.8518(3) 0.084(2) Uani 1 1 d U . .
H52A H 0.4229 -0.2125 0.8753 0.101 Uiso 1 1 calc R . .
C53 C 0.4539(7) -0.1103(4) 0.8560(2) 0.0792(19) Uani 1 1 d U . .
H53A H 0.4977 -0.0964 0.8822 0.095 Uiso 1 1 calc R . .
C54 C 0.4334(5) -0.0616(4) 0.82181(19) 0.0618(15) Uani 1 1 d U . .
H54A H 0.4616 -0.0139 0.8252 0.074 Uiso 1 1 calc R . .
P1 P 0.00385(9) -0.00903(5) 0.77782(4) 0.0294(2) Uani 1 1 d U . .
C55 C 0.0581(4) -0.0406(2) 0.83159(15) 0.0379(10) Uani 1 1 d U . .
H55A H 0.0046 -0.0793 0.8421 0.057 Uiso 1 1 calc R . .
H55B H 0.0563 -0.0013 0.8533 0.057 Uiso 1 1 calc R . .
H55C H 0.1428 -0.0583 0.8285 0.057 Uiso 1 1 calc R . .
C56 C -0.0028(4) -0.0903(2) 0.74435(16) 0.0397(10) Uani 1 1 d U . .
H56A H -0.0562 -0.1252 0.7592 0.060 Uiso 1 1 calc R . .
H56B H 0.0804 -0.1101 0.7412 0.060 Uiso 1 1 calc R . .
H56C H -0.0362 -0.0792 0.7146 0.060 Uiso 1 1 calc R . .
C57 C -0.1593(4) 0.0106(2) 0.78906(17) 0.0393(10) Uani 1 1 d U . .
H57A H -0.2000 -0.0324 0.8006 0.059 Uiso 1 1 calc R . .
H57B H -0.1997 0.0257 0.7612 0.059 Uiso 1 1 calc R . .
H57C H -0.1652 0.0489 0.8114 0.059 Uiso 1 1 calc R . .
C58 C 0.6462(11) 0.7337(6) 0.0750(3) 0.051(2) Uiso 0.50 1 d PDU C 1
H58A H 0.6750 0.7024 0.0992 0.077 Uiso 0.50 1 calc PR C 1
H58B H 0.5651 0.7176 0.0647 0.077 Uiso 0.50 1 calc PR C 1
H58C H 0.6400 0.7828 0.0861 0.077 Uiso 0.50 1 calc PR C 1
C59 C 0.7418(9) 0.7308(5) 0.0343(3) 0.043(2) Uiso 0.50 1 d PDU C 1
H59A H 0.8243 0.7470 0.0443 0.051 Uiso 0.50 1 calc PR C 1
H59B H 0.7492 0.6814 0.0228 0.051 Uiso 0.50 1 calc PR C 1
C60 C 0.6934(16) 0.7794(9) -0.0019(5) 0.091(4) Uiso 0.50 1 d PDU C 1
H60A H 0.6216 0.7570 -0.0169 0.109 Uiso 0.50 1 calc PR C 1
H60B H 0.6664 0.8252 0.0113 0.109 Uiso 0.50 1 calc PR C 1
C61 C 0.7905(17) 0.7920(10) -0.0344(6) 0.108(6) Uiso 0.50 1 d PDU C 1
H61A H 0.8183 0.7456 -0.0466 0.129 Uiso 0.50 1 calc PR C 1
H61B H 0.8616 0.8143 -0.0190 0.129 Uiso 0.50 1 calc PR C 1
C62 C 0.7492(6) 0.8405(4) -0.0735(2) 0.088(4) Uiso 0.50 1 d PDU C 1
H62A H 0.8185 0.8480 -0.0941 0.132 Uiso 0.50 1 calc PR C 1
H62B H 0.7217 0.8866 -0.0617 0.132 Uiso 0.50 1 calc PR C 1
H62C H 0.6810 0.8177 -0.0897 0.132 Uiso 0.50 1 calc PR C 1
P2 P 0.6837(6) 0.7204(4) 0.0126(2) 0.049(2) Uiso 0.15 1 d PRDU C 21
C63 C 0.8510(6) 0.7310(4) 0.0211(2) 0.09(3) Uiso 0.15 1 d PRDU C 21
H63A H 0.8953 0.7112 -0.0047 0.142 Uiso 0.15 1 calc PR C 21
H63B H 0.8759 0.7057 0.0485 0.142 Uiso 0.15 1 calc PR C 21
H63C H 0.8709 0.7818 0.0242 0.142 Uiso 0.15 1 calc PR C 21
C64 C 0.6322(6) 0.8013(4) -0.0204(2) 0.09(3) Uiso 0.15 1 d PRDU C 21
H64A H 0.5433 0.7984 -0.0259 0.134 Uiso 0.15 1 calc PR C 21
H64B H 0.6762 0.8028 -0.0491 0.134 Uiso 0.15 1 calc PR C 21
H64C H 0.6506 0.8447 -0.0032 0.134 Uiso 0.15 1 calc PR C 21
C65 C 0.6118(6) 0.7606(4) 0.0643(2) 0.10(3) Uiso 0.15 1 d PRDU C 21
H65A H 0.5218 0.7570 0.0623 0.145 Uiso 0.15 1 calc PR C 21
H65B H 0.6356 0.8109 0.0667 0.145 Uiso 0.15 1 calc PR C 21
H65C H 0.6406 0.7348 0.0910 0.145 Uiso 0.15 1 calc PR C 21
P2X P 0.7459(6) 0.7917(4) 0.0360(2) 0.053(3) Uiso 0.10 1 d PRDU C 22
C63X C 0.8510(6) 0.7310(4) 0.0211(2) 0.09(4) Uiso 0.10 1 d PRDU C 22
H63D H 0.9198 0.7548 0.0059 0.137 Uiso 0.10 1 calc PR C 22
H63E H 0.8134 0.6962 0.0008 0.137 Uiso 0.10 1 calc PR C 22
H63F H 0.8816 0.7065 0.0480 0.137 Uiso 0.10 1 calc PR C 22
C64X C 0.6322(6) 0.8013(4) -0.0204(2) 0.09(5) Uiso 0.10 1 d PRDU C 22
H64D H 0.5673 0.8364 -0.0143 0.134 Uiso 0.10 1 calc PR C 22
H64E H 0.5946 0.7550 -0.0271 0.134 Uiso 0.10 1 calc PR C 22
H64F H 0.6815 0.8171 -0.0461 0.134 Uiso 0.10 1 calc PR C 22
C65X C 0.6118(6) 0.7606(4) 0.0643(2) 0.09(4) Uiso 0.10 1 d PRDU C 22
H65D H 0.5578 0.8011 0.0712 0.130 Uiso 0.10 1 calc PR C 22
H65E H 0.6360 0.7370 0.0923 0.130 Uiso 0.10 1 calc PR C 22
H65F H 0.5678 0.7266 0.0452 0.130 Uiso 0.10 1 calc PR C 22

loop_
_atom_site_aniso_label
_atom_site_aniso_U_11
_atom_site_aniso_U_22
_atom_site_aniso_U_33
_atom_site_aniso_U_23
_atom_site_aniso_U_13
_atom_site_aniso_U_12
Mo1 0.02592(15) 0.02815(15) 0.02335(15) -0.00561(13) 0.00334(14) -0.00794(13)
O1 0.0482(18) 0.0289(14) 0.0236(13) -0.0058(11) 0.0064(12) -0.0042(12)
C1 0.041(2) 0.026(2) 0.0229(18) 0.0012(15) 0.0077(16) -0.0091(17)
C2 0.046(2) 0.032(2) 0.0197(18) -0.0016(16) -0.0016(17) -0.0076(18)
Br1 0.0710(5) 0.0432(4) 0.0287(4) -0.0068(3) -0.0150(3) 0.0017(3)
Br1X 0.108(7) 0.023(3) 0.024(3) -0.007(3) -0.023(4) -0.004(3)
C3 0.042(3) 0.0295(19) 0.030(2) 0.0011(16) -0.0019(17) -0.0001(17)
C4 0.044(2) 0.029(2) 0.027(2) -0.0062(17) 0.0080(17) -0.0094(17)
C5 0.048(3) 0.045(2) 0.040(2) -0.017(2) 0.008(2) -0.005(2)
C6 0.077(7) 0.024(5) 0.032(5) -0.008(4) 0.018(5) -0.015(4)
C7 0.079(7) 0.039(5) 0.018(5) -0.007(4) 0.002(4) -0.020(5)
C6X 0.092(10) 0.044(8) 0.048(7) -0.015(5) -0.012(7) 0.005(6)
C7X 0.072(8) 0.083(9) 0.029(6) -0.020(5) -0.001(5) 0.009(7)
C8 0.042(3) 0.067(3) 0.029(2) -0.020(2) 0.0036(18) -0.014(2)
C9 0.036(2) 0.036(2) 0.0234(19) -0.0037(16) 0.0043(16) -0.0110(17)
C10 0.031(2) 0.036(2) 0.0231(18) -0.0015(16) 0.0070(15) -0.0081(16)
C11 0.049(3) 0.053(3) 0.023(2) -0.0053(19) 0.0004(18) 0.009(2)
C12 0.081(5) 0.060(4) 0.014(5) 0.001(2) 0.022(5) 0.019(4)
O2 0.104(7) 0.029(4) 0.022(3) 0.003(3) 0.019(5) 0.020(6)
Si1 0.0586(15) 0.0431(12) 0.0295(11) 0.0084(9) 0.0055(10) 0.0010(11)
C21 0.057(6) 0.067(6) 0.026(4) -0.002(4) 0.006(4) -0.002(6)
C22 0.101(8) 0.035(4) 0.049(5) 0.008(4) 0.005(6) 0.018(5)
C23 0.059(5) 0.046(4) 0.035(4) 0.008(3) -0.006(4) 0.006(4)
C24 0.040(5) 0.049(4) 0.045(6) 0.007(5) 0.009(6) 0.000(4)
C25 0.087(5) 0.051(5) 0.074(5) 0.012(5) 0.043(4) 0.000(5)
C26 0.050(5) 0.065(6) 0.052(5) -0.008(4) 0.007(4) 0.001(4)
C13 0.119(6) 0.063(5) 0.014(6) 0.012(5) 0.012(6) 0.044(4)
Br2 0.0894(8) 0.0466(5) 0.0325(4) 0.0100(3) 0.0038(5) 0.0310(6)
C14 0.058(6) 0.117(5) 0.036(5) -0.018(3) 0.004(8) 0.048(4)
C12X 0.081(5) 0.060(4) 0.014(5) 0.001(2) 0.022(5) 0.019(4)
O2X 0.078(7) 0.048(7) 0.029(5) 0.012(5) 0.029(5) 0.023(6)
Si1X 0.0438(19) 0.0484(19) 0.0323(16) 0.0218(13) 0.0230(14) 0.0324(17)
C21X 0.038(8) 0.056(8) 0.087(14) 0.031(11) 0.034(10) 0.018(7)
C22X 0.094(13) 0.072(10) 0.038(6) 0.012(7) 0.019(7) 0.028(10)
C23X 0.069(8) 0.047(5) 0.061(7) 0.019(5) 0.039(5) 0.029(5)
C24X 0.055(7) 0.046(7) 0.085(7) 0.005(6) 0.042(5) 0.000(5)
C25X 0.087(5) 0.051(5) 0.074(5) 0.012(5) 0.043(4) 0.000(5)
C26X 0.074(10) 0.058(7) 0.081(11) 0.024(8) 0.037(8) 0.021(7)
C13X 0.119(6) 0.063(5) 0.014(6) 0.012(5) 0.012(6) 0.044(4)
Br2X 0.0689(11) 0.1292(17) 0.0338(7) -0.0138(8) -0.0166(8) 0.0568(12)
C14X 0.058(6) 0.117(5) 0.036(5) -0.018(3) 0.004(8) 0.048(4)
C15 0.059(3) 0.109(4) 0.053(3) -0.015(3) -0.005(3) 0.030(3)
C16 0.032(3) 0.159(7) 0.084(5) 0.010(5) -0.008(3) 0.017(3)
C17 0.080(5) 0.133(7) 0.078(5) 0.000(5) -0.020(4) -0.001(4)
C18 0.081(5) 0.107(6) 0.147(8) 0.017(6) -0.031(6) -0.026(4)
C19 0.041(3) 0.067(3) 0.067(4) -0.013(3) 0.016(2) -0.014(2)
C20 0.034(2) 0.094(4) 0.042(3) -0.020(3) -0.007(2) 0.010(2)
N1 0.0305(18) 0.0299(16) 0.0280(16) -0.0068(13) 0.0045(13) -0.0101(13)
C27 0.039(2) 0.0246(19) 0.028(2) -0.0065(16) 0.0005(16) -0.0045(16)
C28 0.043(2) 0.044(3) 0.034(2) -0.013(2) -0.0024(18) 0.005(2)
C29 0.048(3) 0.087(4) 0.037(3) -0.017(3) -0.010(2) 0.017(3)
C30 0.072(4) 0.099(5) 0.023(2) -0.007(3) -0.005(2) 0.023(3)
C31 0.062(3) 0.062(3) 0.029(2) -0.001(2) 0.006(2) 0.010(3)
C32 0.053(2) 0.030(2) 0.029(2) -0.0026(17) 0.0073(18) -0.0006(18)
C33 0.030(2) 0.054(3) 0.042(2) -0.017(2) -0.004(2) -0.003(2)
C34 0.044(3) 0.061(3) 0.059(3) -0.018(3) -0.007(2) -0.013(2)
C35 0.037(2) 0.066(3) 0.055(3) -0.021(3) -0.004(2) 0.007(2)
C36 0.054(3) 0.048(3) 0.031(2) -0.009(2) 0.0134(18) -0.020(2)
C37 0.044(3) 0.069(3) 0.040(3) -0.008(2) 0.011(2) -0.009(2)
C38 0.092(4) 0.052(3) 0.057(3) -0.010(2) 0.035(4) -0.028(3)
N2 0.045(2) 0.0349(18) 0.0311(18) -0.0063(15) 0.0096(15) -0.0157(16)
C39 0.056(3) 0.033(2) 0.045(3) -0.0088(19) 0.018(2) -0.007(2)
C40 0.074(4) 0.029(2) 0.060(3) -0.006(2) 0.031(3) -0.011(2)
C41 0.055(3) 0.042(2) 0.072(3) -0.022(2) 0.035(3) -0.023(2)
C42 0.047(2) 0.046(2) 0.044(3) -0.017(2) 0.020(2) -0.0200(19)
C43 0.086(4) 0.046(3) 0.051(3) 0.004(2) -0.003(3) 0.000(3)
C44 0.042(3) 0.063(3) 0.065(3) -0.021(3) 0.004(2) -0.025(3)
C45 0.0250(18) 0.038(2) 0.034(2) -0.0059(17) 0.0007(15) -0.0112(15)
C46 0.0299(19) 0.046(2) 0.043(2) -0.0093(19) 0.007(2) -0.0032(18)
C47 0.032(2) 0.059(3) 0.061(3) -0.012(2) 0.010(2) -0.007(2)
C48 0.037(2) 0.042(2) 0.045(3) -0.010(2) 0.012(2) -0.001(2)
C49 0.028(2) 0.056(3) 0.049(2) -0.004(2) 0.009(2) 0.008(2)
C50 0.035(3) 0.057(3) 0.074(4) 0.011(3) 0.011(2) 0.005(2)
C51 0.049(3) 0.070(4) 0.097(4) 0.034(3) 0.020(3) 0.019(3)
C52 0.085(5) 0.096(5) 0.070(4) 0.027(4) 0.021(3) 0.050(4)
C53 0.078(4) 0.105(5) 0.054(3) 0.003(3) 0.006(3) 0.055(4)
C54 0.057(3) 0.077(4) 0.051(3) -0.010(3) 0.000(3) 0.031(3)
P1 0.0253(5) 0.0286(5) 0.0344(5) -0.0041(4) 0.0066(4) -0.0032(4)
C55 0.038(2) 0.037(2) 0.039(2) 0.0017(18) 0.0113(19) 0.0029(19)
C56 0.0339(19) 0.0327(19) 0.053(3) -0.010(2) 0.012(2) -0.0081(17)
C57 0.028(2) 0.036(2) 0.054(3) -0.0020(19) 0.0123(19) -0.0008(17)

loop_
_atom_type_symbol
_atom_type_description
_atom_type_scat_dispersion_real
_atom_type_scat_dispersion_imag
_atom_type_scat_source
C C 0.0033 0.0016 'International Tables Vol C Tables 4.2.6.8 and 6.1.1.4'
H H 0.0000 0.0000 'International Tables Vol C Tables 4.2.6.8 and 6.1.1.4'
N N 0.0061 0.0033 'International Tables Vol C Tables 4.2.6.8 and 6.1.1.4'
O O 0.0106 0.0060 'International Tables Vol C Tables 4.2.6.8 and 6.1.1.4'
Si Si 0.0817 0.0704 'International Tables Vol C Tables 4.2.6.8 and 6.1.1.4'
P P 0.1023 0.0942 'International Tables Vol C Tables 4.2.6.8 and 6.1.1.4'
Br Br -0.2901 2.4595 'International Tables Vol C Tables 4.2.6.8 and 6.1.1.4'
Mo Mo -1.6832 0.6857 'International Tables Vol C Tables 4.2.6.8 and 6.1.1.4'

loop_
_geom_angle_atom_site_label_1
_geom_angle_atom_site_label_2
_geom_angle_atom_site_label_3
_geom_angle
_geom_angle_site_symmetry_1
_geom_angle_site_symmetry_3
_geom_angle_publ_flag
N1 Mo1 C45 100.31(17) . . ?
N1 Mo1 O1 158.12(14) . . ?
C45 Mo1 O1 100.75(15) . . ?
N1 Mo1 N2 92.57(14) . . ?
C45 Mo1 N2 106.29(15) . . ?
O1 Mo1 N2 87.19(12) . . ?
N1 Mo1 P1 94.25(11) . . ?
C45 Mo1 P1 85.61(12) . . ?
O1 Mo1 P1 81.52(8) . . ?
N2 Mo1 P1 165.00(10) . . ?
C1 O1 Mo1 147.4(3) . . ?
O1 C1 C2 123.4(4) . . ?
O1 C1 C10 120.6(4) . . ?
C2 C1 C10 116.0(4) . . ?
C3 C2 C1 123.4(4) . . ?
C3 C2 Br1 118.6(3) . . ?
C1 C2 Br1 117.9(3) . . ?
C3 C2 Br1X 110.3(4) . . ?
C1 C2 Br1X 123.9(4) . . ?
Br1 C2 Br1X 19.0(2) . . ?
C2 C3 C4 120.4(4) . . ?
C2 C3 H3A 119.8 . . ?
C4 C3 H3A 119.8 . . ?
C9 C4 C3 118.2(4) . . ?
C9 C4 C5 122.7(4) . . ?
C3 C4 C5 119.0(4) . . ?
C6X C5 C6 25.6(6) . . ?
C6X C5 C4 111.2(7) . . ?
C6 C5 C4 112.7(6) . . ?
C6X C5 H5A 86.5 . . ?
C6 C5 H5A 109.0 . . ?
C4 C5 H5A 109.0 . . ?
C6X C5 H5B 129.5 . . ?
C6 C5 H5B 109.0 . . ?
C4 C5 H5B 109.0 . . ?
H5A C5 H5B 107.8 . . ?
C5 C6 C7 106.9(8) . . ?
C5 C6 H6A 110.3 . . ?
C7 C6 H6A 110.3 . . ?
C5 C6 H6B 110.3 . . ?
C7 C6 H6B 110.3 . . ?
H6A C6 H6B 108.6 . . ?
C6 C7 C8 109.6(8) . . ?
C6 C7 H7A 109.7 . . ?
C8 C7 H7A 109.7 . . ?
C6 C7 H7B 109.7 . . ?
C8 C7 H7B 109.7 . . ?
H7A C7 H7B 108.2 . . ?
C7X C6X C5 119.1(10) . . ?
C7X C6X H6X1 107.5 . . ?
C5 C6X H6X1 107.5 . . ?
C7X C6X H6X2 107.5 . . ?
C5 C6X H6X2 107.5 . . ?
H6X1 C6X H6X2 107.0 . . ?
C6X C7X C8 111.3(10) . . ?
C6X C7X H7XA 109.4 . . ?
C8 C7X H7XA 109.4 . . ?
C6X C7X H7XB 109.4 . . ?
C8 C7X H7XB 109.4 . . ?
H7XA C7X H7XB 108.0 . . ?
C7X C8 C9 115.7(6) . . ?
C7X C8 C7 29.7(6) . . ?
C9 C8 C7 111.6(6) . . ?
C7X C8 H8A 128.0 . . ?
C9 C8 H8A 109.3 . . ?
C7 C8 H8A 109.3 . . ?
C7X C8 H8B 80.8 . . ?
C9 C8 H8B 109.3 . . ?
C7 C8 H8B 109.3 . . ?
H8A C8 H8B 108.0 . . ?
C4 C9 C10 120.2(4) . . ?
C4 C9 C8 120.4(4) . . ?
C10 C9 C8 119.4(4) . . ?
C9 C10 C1 121.6(4) . . ?
C9 C10 C11 119.7(4) . . ?
C1 C10 C11 118.6(4) . . ?
C12 C11 C20 118.7(7) . . ?
C12 C11 C10 124.4(7) . . ?
C20 C11 C10 116.9(4) . . ?
C12 C11 C12X 11.9(10) . . ?
C20 C11 C12X 129.3(8) . . ?
C10 C11 C12X 113.6(8) . . ?
C11 C12 O2 119.7(10) . . ?
C11 C12 C13 118.8(11) . . ?
O2 C12 C13 121.4(11) . . ?
C12 O2 Si1 131.7(11) . . ?
O2 Si1 C21 111.7(6) . . ?
O2 Si1 C22 107.8(6) . . ?
C21 Si1 C22 113.8(5) . . ?
O2 Si1 C23 105.8(5) . . ?
C21 Si1 C23 110.7(4) . . ?
C22 Si1 C23 106.5(5) . . ?
Si1 C21 H21A 109.5 . . ?
Si1 C21 H21B 109.5 . . ?
H21A C21 H21B 109.5 . . ?
Si1 C21 H21C 109.5 . . ?
H21A C21 H21C 109.5 . . ?
H21B C21 H21C 109.5 . . ?
Si1 C22 H22A 109.5 . . ?
Si1 C22 H22B 109.5 . . ?
H22A C22 H22B 109.5 . . ?
Si1 C22 H22C 109.5 . . ?
H22A C22 H22C 109.5 . . ?
H22B C22 H22C 109.5 . . ?
C24 C23 C26 107.9(7) . . ?
C24 C23 C25 107.6(8) . . ?
C26 C23 C25 108.2(8) . . ?
C24 C23 Si1 113.2(8) . . ?
C26 C23 Si1 111.2(6) . . ?
C25 C23 Si1 108.6(6) . . ?
C23 C24 H24A 109.5 . . ?
C23 C24 H24B 109.5 . . ?
H24A C24 H24B 109.5 . . ?
C23 C24 H24C 109.5 . . ?
H24A C24 H24C 109.5 . . ?
H24B C24 H24C 109.5 . . ?
C23 C25 H25A 109.5 . . ?
C23 C25 H25B 109.5 . . ?
H25A C25 H25B 109.5 . . ?
C23 C25 H25C 109.5 . . ?
H25A C25 H25C 109.5 . . ?
H25B C25 H25C 109.5 . . ?
C23 C26 H26A 109.5 . . ?
C23 C26 H26B 109.5 . . ?
H26A C26 H26B 109.5 . . ?
C23 C26 H26C 109.5 . . ?
H26A C26 H26C 109.5 . . ?
H26B C26 H26C 109.5 . . ?
C14 C13 C12 124.8(8) . . ?
C14 C13 Br2 112.8(7) . . ?
C12 C13 Br2 122.3(9) . . ?
C15 C14 C13 113.7(7) . . ?
C15 C14 H14 123.1 . . ?
C13 C14 H14 123.1 . . ?
O2X C12X C13X 126.7(16) . . ?
O2X C12X C11 118.5(15) . . ?
C13X C12X C11 114.4(12) . . ?
C12X O2X Si1X 132(2) . . ?
O2X Si1X C22X 106.1(9) . . ?
O2X Si1X C23X 111.1(10) . . ?
C22X Si1X C23X 111.4(8) . . ?
O2X Si1X C21X 109.2(9) . . ?
C22X Si1X C21X 111.8(9) . . ?
C23X Si1X C21X 107.2(8) . . ?
Si1X C21X H21D 109.5 . . ?
Si1X C21X H21E 109.5 . . ?
H21D C21X H21E 109.5 . . ?
Si1X C21X H21F 109.5 . . ?
H21D C21X H21F 109.5 . . ?
H21E C21X H21F 109.5 . . ?
Si1X C22X H22D 109.5 . . ?
Si1X C22X H22E 109.5 . . ?
H22D C22X H22E 109.5 . . ?
Si1X C22X H22F 109.5 . . ?
H22D C22X H22F 109.5 . . ?
H22E C22X H22F 109.5 . . ?
C26X C23X C24X 107.8(12) . . ?
C26X C23X C25X 107.1(10) . . ?
C24X C23X C25X 106.7(12) . . ?
C26X C23X Si1X 115.6(10) . . ?
C24X C23X Si1X 110.9(8) . . ?
C25X C23X Si1X 108.3(9) . . ?
C23X C24X H24D 109.5 . . ?
C23X C24X H24E 109.5 . . ?
H24D C24X H24E 109.5 . . ?
C23X C24X H24F 109.5 . . ?
H24D C24X H24F 109.5 . . ?
H24E C24X H24F 109.5 . . ?
C23X C25X H25D 109.5 . . ?
C23X C25X H25E 109.5 . . ?
H25D C25X H25E 109.5 . . ?
C23X C25X H25F 109.5 . . ?
H25D C25X H25F 109.5 . . ?
H25E C25X H25F 109.5 . . ?
C23X C26X H26D 109.5 . . ?
C23X C26X H26E 109.5 . . ?
H26D C26X H26E 109.5 . . ?
C23X C26X H26F 109.5 . . ?
H26D C26X H26F 109.5 . . ?
H26E C26X H26F 109.5 . . ?
C14X C13X C12X 107.9(11) . . ?
C14X C13X Br2X 142.4(11) . . ?
C12X C13X Br2X 109.6(12) . . ?
C13X C14X C15 139.8(10) . . ?
C13X C14X H14X 110.1 . . ?
C15 C14X H14X 110.1 . . ?
C14 C15 C20 124.7(8) . . ?
C14 C15 C14X 16.3(10) . . ?
C20 C15 C14X 109.2(8) . . ?
C14 C15 C16 114.4(8) . . ?
C20 C15 C16 120.8(7) . . ?
C14X C15 C16 129.3(8) . . ?
C17 C16 C15 111.7(6) . . ?
C17 C16 H16A 109.3 . . ?
C15 C16 H16A 109.3 . . ?
C17 C16 H16B 109.3 . . ?
C15 C16 H16B 109.3 . . ?
H16A C16 H16B 107.9 . . ?
C16 C17 C18 118.2(8) . . ?
C16 C17 H17A 107.8 . . ?
C18 C17 H17A 107.8 . . ?
C16 C17 H17B 107.8 . . ?
C18 C17 H17B 107.8 . . ?
H17A C17 H17B 107.1 . . ?
C17 C18 C19 111.0(8) . . ?
C17 C18 H18A 109.4 . . ?
C19 C18 H18A 109.4 . . ?
C17 C18 H18B 109.4 . . ?
C19 C18 H18B 109.4 . . ?
H18A C18 H18B 108.0 . . ?
C18 C19 C20 115.3(6) . . ?
C18 C19 H19A 108.5 . . ?
C20 C19 H19A 108.5 . . ?
C18 C19 H19B 108.5 . . ?
C20 C19 H19B 108.5 . . ?
H19A C19 H19B 107.5 . . ?
C15 C20 C11 118.9(6) . . ?
C15 C20 C19 119.8(6) . . ?
C11 C20 C19 121.3(4) . . ?
C27 N1 Mo1 167.7(3) . . ?
N1 C27 C28 120.6(4) . . ?
N1 C27 C32 118.3(4) . . ?
C28 C27 C32 121.1(4) . . ?
C29 C28 C27 117.6(5) . . ?
C29 C28 C33 120.1(4) . . ?
C27 C28 C33 122.3(4) . . ?
C30 C29 C28 121.2(5) . . ?
C30 C29 H29A 119.4 . . ?
C28 C29 H29A 119.4 . . ?
C31 C30 C29 120.2(5) . . ?
C31 C30 H30A 119.9 . . ?
C29 C30 H30A 119.9 . . ?
C30 C31 C32 122.6(5) . . ?
C30 C31 H31A 118.7 . . ?
C32 C31 H31A 118.7 . . ?
C31 C32 C27 117.3(5) . . ?
C31 C32 C36 119.8(4) . . ?
C27 C32 C36 123.0(4) . . ?
C28 C33 C35 111.8(4) . . ?
C28 C33 C34 111.7(4) . . ?
C35 C33 C34 110.4(4) . . ?
C28 C33 H33A 107.6 . . ?
C35 C33 H33A 107.6 . . ?
C34 C33 H33A 107.6 . . ?
C33 C34 H34A 109.5 . . ?
C33 C34 H34B 109.5 . . ?
H34A C34 H34B 109.5 . . ?
C33 C34 H34C 109.5 . . ?
H34A C34 H34C 109.5 . . ?
H34B C34 H34C 109.5 . . ?
C33 C35 H35A 109.5 . . ?
C33 C35 H35B 109.5 . . ?
H35A C35 H35B 109.5 . . ?
C33 C35 H35C 109.5 . . ?
H35A C35 H35C 109.5 . . ?
H35B C35 H35C 109.5 . . ?
C38 C36 C32 113.1(5) . . ?
C38 C36 C37 109.0(4) . . ?
C32 C36 C37 111.7(4) . . ?
C38 C36 H36A 107.6 . . ?
C32 C36 H36A 107.6 . . ?
C37 C36 H36A 107.6 . . ?
C36 C37 H37A 109.5 . . ?
C36 C37 H37B 109.5 . . ?
H37A C37 H37B 109.5 . . ?
C36 C37 H37C 109.5 . . ?
H37A C37 H37C 109.5 . . ?
H37B C37 H37C 109.5 . . ?
C36 C38 H38A 109.5 . . ?
C36 C38 H38B 109.5 . . ?
H38A C38 H38B 109.5 . . ?
C36 C38 H38C 109.5 . . ?
H38A C38 H38C 109.5 . . ?
H38B C38 H38C 109.5 . . ?
C39 N2 C42 106.5(4) . . ?
C39 N2 Mo1 127.2(3) . . ?
C42 N2 Mo1 126.3(3) . . ?
C40 C39 N2 109.1(5) . . ?
C40 C39 C43 125.0(5) . . ?
N2 C39 C43 125.7(4) . . ?
C39 C40 C41 107.4(5) . . ?
C39 C40 H40A 126.3 . . ?
C41 C40 H40A 126.3 . . ?
C42 C41 C40 108.1(5) . . ?
C42 C41 H41A 125.9 . . ?
C40 C41 H41A 125.9 . . ?
C41 C42 N2 108.8(5) . . ?
C41 C42 C44 127.7(5) . . ?
N2 C42 C44 123.1(4) . . ?
C39 C43 H43A 109.5 . . ?
C39 C43 H43B 109.5 . . ?
H43A C43 H43B 109.5 . . ?
C39 C43 H43C 109.5 . . ?
H43A C43 H43C 109.5 . . ?
H43B C43 H43C 109.5 . . ?
C42 C44 H44A 109.5 . . ?
C42 C44 H44B 109.5 . . ?
H44A C44 H44B 109.5 . . ?
C42 C44 H44C 109.5 . . ?
H44A C44 H44C 109.5 . . ?
H44B C44 H44C 109.5 . . ?
C46 C45 Mo1 145.5(3) . . ?
C46 C45 H45A 107.2 . . ?
Mo1 C45 H45A 107.2 . . ?
C45 C46 C49 108.8(4) . . ?
C45 C46 C48 111.3(4) . . ?
C49 C46 C48 112.1(4) . . ?
C45 C46 C47 109.7(4) . . ?
C49 C46 C47 108.0(4) . . ?
C48 C46 C47 106.9(4) . . ?
C46 C47 H47A 109.5 . . ?
C46 C47 H47B 109.5 . . ?
H47A C47 H47B 109.5 . . ?
C46 C47 H47C 109.5 . . ?
H47A C47 H47C 109.5 . . ?
H47B C47 H47C 109.5 . . ?
C46 C48 H48A 109.5 . . ?
C46 C48 H48B 109.5 . . ?
H48A C48 H48B 109.5 . . ?
C46 C48 H48C 109.5 . . ?
H48A C48 H48C 109.5 . . ?
H48B C48 H48C 109.5 . . ?
C54 C49 C50 117.3(5) . . ?
C54 C49 C46 120.0(5) . . ?
C50 C49 C46 122.6(5) . . ?
C51 C50 C49 120.8(6) . . ?
C51 C50 H50A 119.6 . . ?
C49 C50 H50A 119.6 . . ?
C52 C51 C50 120.5(7) . . ?
C52 C51 H51A 119.7 . . ?
C50 C51 H51A 119.7 . . ?
C51 C52 C53 120.5(7) . . ?
C51 C52 H52A 119.8 . . ?
C53 C52 H52A 119.8 . . ?
C52 C53 C54 119.5(7) . . ?
C52 C53 H53A 120.3 . . ?
C54 C53 H53A 120.3 . . ?
C53 C54 C49 121.4(7) . . ?
C53 C54 H54A 119.3 . . ?
C49 C54 H54A 119.3 . . ?
C55 P1 C56 103.0(2) . . ?
C55 P1 C57 102.5(2) . . ?
C56 P1 C57 103.2(2) . . ?
C55 P1 Mo1 112.05(16) . . ?
C56 P1 Mo1 116.68(14) . . ?
C57 P1 Mo1 117.43(15) . . ?
P1 C55 H55A 109.5 . . ?
P1 C55 H55B 109.5 . . ?
H55A C55 H55B 109.5 . . ?
P1 C55 H55C 109.5 . . ?
H55A C55 H55C 109.5 . . ?
H55B C55 H55C 109.5 . . ?
P1 C56 H56A 109.5 . . ?
P1 C56 H56B 109.5 . . ?
H56A C56 H56B 109.5 . . ?
P1 C56 H56C 109.5 . . ?
H56A C56 H56C 109.5 . . ?
H56B C56 H56C 109.5 . . ?
P1 C57 H57A 109.5 . . ?
P1 C57 H57B 109.5 . . ?
H57A C57 H57B 109.5 . . ?
P1 C57 H57C 109.5 . . ?
H57A C57 H57C 109.5 . . ?
H57B C57 H57C 109.5 . . ?
C59 C58 H58A 109.5 . . ?
C59 C58 H58B 109.5 . . ?
H58A C58 H58B 109.5 . . ?
C59 C58 H58C 109.5 . . ?
H58A C58 H58C 109.5 . . ?
H58B C58 H58C 109.5 . . ?
C60 C59 C58 107.4(9) . . ?
C60 C59 H59A 110.2 . . ?
C58 C59 H59A 110.2 . . ?
C60 C59 H59B 110.2 . . ?
C58 C59 H59B 110.2 . . ?
H59A C59 H59B 108.5 . . ?
C61 C60 C59 108.9(13) . . ?
C61 C60 H60A 109.9 . . ?
C59 C60 H60A 109.9 . . ?
C61 C60 H60B 109.9 . . ?
C59 C60 H60B 109.9 . . ?
H60A C60 H60B 108.3 . . ?
C60 C61 C62 112.9(13) . . ?
C60 C61 H61A 109.0 . . ?
C62 C61 H61A 109.0 . . ?
C60 C61 H61B 109.0 . . ?
C62 C61 H61B 109.0 . . ?
H61A C61 H61B 107.8 . . ?
C61 C62 H62A 109.5 . . ?
C61 C62 H62B 109.5 . . ?
H62A C62 H62B 109.5 . . ?
C61 C62 H62C 109.5 . . ?
H62A C62 H62C 109.5 . . ?
H62B C62 H62C 109.5 . . ?
C63 P2 C65 104.5 . . ?
C63 P2 C64 106.0 . . ?
C65 P2 C64 89.0 . . ?
P2 C63 H63A 109.5 . . ?
P2 C63 H63B 109.5 . . ?
H63A C63 H63B 109.5 . . ?
P2 C63 H63C 109.5 . . ?
H63A C63 H63C 109.5 . . ?
H63B C63 H63C 109.5 . . ?
P2 C64 H64A 109.5 . . ?
P2 C64 H64B 109.5 . . ?
H64A C64 H64B 109.5 . . ?
P2 C64 H64C 109.5 . . ?
H64A C64 H64C 109.5 . . ?
H64B C64 H64C 109.5 . . ?
P2 C65 H65A 109.5 . . ?
P2 C65 H65B 109.5 . . ?
H65A C65 H65B 109.5 . . ?
P2 C65 H65C 109.5 . . ?
H65A C65 H65C 109.5 . . ?
H65B C65 H65C 109.5 . . ?
C63X P2X C65X 117.5 . . ?
C63X P2X C64X 104.4 . . ?
C65X P2X C64X 85.9 . . ?
P2X C63X H63D 109.5 . . ?
P2X C63X H63E 109.5 . . ?
H63D C63X H63E 109.5 . . ?
P2X C63X H63F 109.5 . . ?
H63D C63X H63F 109.5 . . ?
H63E C63X H63F 109.5 . . ?
P2X C64X H64D 109.5 . . ?
P2X C64X H64E 109.5 . . ?
H64D C64X H64E 109.5 . . ?
P2X C64X H64F 109.5 . . ?
H64D C64X H64F 109.5 . . ?
H64E C64X H64F 109.5 . . ?
P2X C65X H65D 109.5 . . ?
P2X C65X H65E 109.5 . . ?
H65D C65X H65E 109.5 . . ?
P2X C65X H65F 109.5 . . ?
H65D C65X H65F 109.5 . . ?
H65E C65X H65F 109.5 . . ?

loop_
_geom_bond_atom_site_label_1
_geom_bond_atom_site_label_2
_geom_bond_distance
_geom_bond_site_symmetry_2
_geom_bond_publ_flag
Mo1 N1 1.751(3) . ?
Mo1 C45 1.907(4) . ?
Mo1 O1 2.026(3) . ?
Mo1 N2 2.151(3) . ?
Mo1 P1 2.5703(11) . ?
O1 C1 1.336(5) . ?
C1 C2 1.385(6) . ?
C1 C10 1.416(6) . ?
C2 C3 1.379(6) . ?
C2 Br1 1.903(4) . ?
C2 Br1X 1.949(7) . ?
C3 C4 1.402(6) . ?
C3 H3A 0.9500 . ?
C4 C9 1.398(6) . ?
C4 C5 1.520(6) . ?
C5 C6X 1.503(12) . ?
C5 C6 1.512(11) . ?
C5 H5A 0.9900 . ?
C5 H5B 0.9900 . ?
C6 C7 1.534(14) . ?
C6 H6A 0.9900 . ?
C6 H6B 0.9900 . ?
C7 C8 1.564(11) . ?
C7 H7A 0.9900 . ?
C7 H7B 0.9900 . ?
C6X C7X 1.457(14) . ?
C6X H6X1 0.9900 . ?
C6X H6X2 0.9900 . ?
C7X C8 1.484(11) . ?
C7X H7XA 0.9900 . ?
C7X H7XB 0.9900 . ?
C8 C9 1.517(6) . ?
C8 H8A 0.9900 . ?
C8 H8B 0.9900 . ?
C9 C10 1.405(6) . ?
C10 C11 1.492(6) . ?
C11 C12 1.315(13) . ?
C11 C20 1.432(8) . ?
C11 C12X 1.510(19) . ?
C12 O2 1.378(12) . ?
C12 C13 1.392(12) . ?
O2 Si1 1.671(9) . ?
Si1 C21 1.852(9) . ?
Si1 C22 1.857(9) . ?
Si1 C23 1.860(10) . ?
C21 H21A 0.9800 . ?
C21 H21B 0.9800 . ?
C21 H21C 0.9800 . ?
C22 H22A 0.9800 . ?
C22 H22B 0.9800 . ?
C22 H22C 0.9800 . ?
C23 C24 1.508(14) . ?
C23 C26 1.529(11) . ?
C23 C25 1.608(11) . ?
C24 H24A 0.9800 . ?
C24 H24B 0.9800 . ?
C24 H24C 0.9800 . ?
C25 H25A 0.9800 . ?
C25 H25B 0.9800 . ?
C25 H25C 0.9800 . ?
C26 H26A 0.9800 . ?
C26 H26B 0.9800 . ?
C26 H26C 0.9800 . ?
C13 C14 1.389(9) . ?
C13 Br2 1.920(8) . ?
C14 C15 1.330(9) . ?
C14 H14 0.9500 . ?
C12X O2X 1.388(15) . ?
C12X C13X 1.472(16) . ?
O2X Si1X 1.677(12) . ?
Si1X C22X 1.838(15) . ?
Si1X C23X 1.863(13) . ?
Si1X C21X 1.865(14) . ?
C21X H21D 0.9800 . ?
C21X H21E 0.9800 . ?
C21X H21F 0.9800 . ?
C22X H22D 0.9800 . ?
C22X H22E 0.9800 . ?
C22X H22F 0.9800 . ?
C23X C26X 1.512(15) . ?
C23X C24X 1.512(17) . ?
C23X C25X 1.586(14) . ?
C24X H24D 0.9800 . ?
C24X H24E 0.9800 . ?
C24X H24F 0.9800 . ?
C25X H25D 0.9800 . ?
C25X H25E 0.9800 . ?
C25X H25F 0.9800 . ?
C26X H26D 0.9800 . ?
C26X H26E 0.9800 . ?
C26X H26F 0.9800 . ?
C13X C14X 1.437(9) . ?
C13X Br2X 1.971(10) . ?
C14X C15 1.473(9) . ?
C14X H14X 0.9500 . ?
C15 C20 1.362(8) . ?
C15 C16 1.589(11) . ?
C16 C17 1.431(12) . ?
C16 H16A 0.9900 . ?
C16 H16B 0.9900 . ?
C17 C18 1.434(9) . ?
C17 H17A 0.9900 . ?
C17 H17B 0.9900 . ?
C18 C19 1.500(8) . ?
C18 H18A 0.9900 . ?
C18 H18B 0.9900 . ?
C19 C20 1.502(9) . ?
C19 H19A 0.9900 . ?
C19 H19B 0.9900 . ?
N1 C27 1.390(5) . ?
C27 C28 1.409(6) . ?
C27 C32 1.425(6) . ?
C28 C29 1.398(7) . ?
C28 C33 1.506(7) . ?
C29 C30 1.381(8) . ?
C29 H29A 0.9500 . ?
C30 C31 1.352(8) . ?
C30 H30A 0.9500 . ?
C31 C32 1.385(6) . ?
C31 H31A 0.9500 . ?
C32 C36 1.528(7) . ?
C33 C35 1.538(7) . ?
C33 C34 1.539(7) . ?
C33 H33A 1.0000 . ?
C34 H34A 0.9800 . ?
C34 H34B 0.9800 . ?
C34 H34C 0.9800 . ?
C35 H35A 0.9800 . ?
C35 H35B 0.9800 . ?
C35 H35C 0.9800 . ?
C36 C38 1.517(7) . ?
C36 C37 1.532(7) . ?
C36 H36A 1.0000 . ?
C37 H37A 0.9800 . ?
C37 H37B 0.9800 . ?
C37 H37C 0.9800 . ?
C38 H38A 0.9800 . ?
C38 H38B 0.9800 . ?
C38 H38C 0.9800 . ?
N2 C39 1.390(6) . ?
N2 C42 1.394(6) . ?
C39 C40 1.372(7) . ?
C39 C43 1.485(8) . ?
C40 C41 1.395(9) . ?
C40 H40A 0.9500 . ?
C41 C42 1.367(7) . ?
C41 H41A 0.9500 . ?
C42 C44 1.480(8) . ?
C43 H43A 0.9800 . ?
C43 H43B 0.9800 . ?
C43 H43C 0.9800 . ?
C44 H44A 0.9800 . ?
C44 H44B 0.9800 . ?
C44 H44C 0.9800 . ?
C45 C46 1.520(6) . ?
C45 H45A 0.9500 . ?
C46 C49 1.522(7) . ?
C46 C48 1.531(6) . ?
C46 C47 1.565(6) . ?
C47 H47A 0.9800 . ?
C47 H47B 0.9800 . ?
C47 H47C 0.9800 . ?
C48 H48A 0.9800 . ?
C48 H48B 0.9800 . ?
C48 H48C 0.9800 . ?
C49 C54 1.389(8) . ?
C49 C50 1.398(7) . ?
C50 C51 1.388(8) . ?
C50 H50A 0.9500 . ?
C51 C52 1.348(11) . ?
C51 H51A 0.9500 . ?
C52 C53 1.380(12) . ?
C52 H52A 0.9500 . ?
C53 C54 1.387(9) . ?
C53 H53A 0.9500 . ?
C54 H54A 0.9500 . ?
P1 C55 1.807(5) . ?
P1 C56 1.822(4) . ?
P1 C57 1.837(4) . ?
C55 H55A 0.9800 . ?
C55 H55B 0.9800 . ?
C55 H55C 0.9800 . ?
C56 H56A 0.9800 . ?
C56 H56B 0.9800 . ?
C56 H56C 0.9800 . ?
C57 H57A 0.9800 . ?
C57 H57B 0.9800 . ?
C57 H57C 0.9800 . ?
C58 C59 1.598(12) . ?
C58 H58A 0.9800 . ?
C58 H58B 0.9800 . ?
C58 H58C 0.9800 . ?
C59 C60 1.506(15) . ?
C59 H59A 0.9900 . ?
C59 H59B 0.9900 . ?
C60 C61 1.448(17) . ?
C60 H60A 0.9900 . ?
C60 H60B 0.9900 . ?
C61 C62 1.547(16) . ?
C61 H61A 0.9900 . ?
C61 H61B 0.9900 . ?
C62 H62A 0.9800 . ?
C62 H62B 0.9800 . ?
C62 H62C 0.9800 . ?
P2 C63 1.8424 . ?
P2 C65 1.8848 . ?
P2 C64 1.8905 . ?
C63 H63A 0.9800 . ?
C63 H63B 0.9800 . ?
C63 H63C 0.9800 . ?
C64 H64A 0.9800 . ?
C64 H64B 0.9800 . ?
C64 H64C 0.9800 . ?
C65 H65A 0.9800 . ?
C65 H65B 0.9800 . ?
C65 H65C 0.9800 . ?
P2X C63X 1.6692 . ?
P2X C65X 1.7794 . ?
P2X C64X 2.0914 . ?
C63X H63D 0.9800 . ?
C63X H63E 0.9800 . ?
C63X H63F 0.9800 . ?
C64X H64D 0.9800 . ?
C64X H64E 0.9800 . ?
C64X H64F 0.9800 . ?
C65X H65D 0.9800 . ?
C65X H65E 0.9800 . ?
C65X H65F 0.9800 . ?

loop_
_geom_torsion_atom_site_label_1
_geom_torsion_atom_site_label_2
_geom_torsion_atom_site_label_3
_geom_torsion_atom_site_label_4
_geom_torsion
_geom_torsion_site_symmetry_1
_geom_torsion_site_symmetry_2
_geom_torsion_site_symmetry_3
_geom_torsion_site_symmetry_4
_geom_torsion_publ_flag
N1 Mo1 O1 C1 -35.7(7) . . . . ?
C45 Mo1 O1 C1 160.3(5) . . . . ?
N2 Mo1 O1 C1 54.2(5) . . . . ?
P1 Mo1 O1 C1 -115.9(5) . . . . ?
Mo1 O1 C1 C2 32.0(7) . . . . ?
Mo1 O1 C1 C10 -148.7(4) . . . . ?
O1 C1 C2 C3 -177.9(4) . . . . ?
C10 C1 C2 C3 2.8(6) . . . . ?
O1 C1 C2 Br1 0.0(5) . . . . ?
C10 C1 C2 Br1 -179.2(3) . . . . ?
O1 C1 C2 Br1X 21.1(6) . . . . ?
C10 C1 C2 Br1X -158.2(4) . . . . ?
C1 C2 C3 C4 -1.8(7) . . . . ?
Br1 C2 C3 C4 -179.7(3) . . . . ?
Br1X C2 C3 C4 161.5(4) . . . . ?
C2 C3 C4 C9 -1.0(6) . . . . ?
C2 C3 C4 C5 179.1(4) . . . . ?
C9 C4 C5 C6X 6.6(9) . . . . ?
C3 C4 C5 C6X -173.4(8) . . . . ?
C9 C4 C5 C6 -20.9(7) . . . . ?
C3 C4 C5 C6 159.0(6) . . . . ?
C6X C5 C6 C7 -39.9(15) . . . . ?
C4 C5 C6 C7 52.0(9) . . . . ?
C5 C6 C7 C8 -68.2(10) . . . . ?
C6 C5 C6X C7X 62.5(16) . . . . ?
C4 C5 C6X C7X -36.0(16) . . . . ?
C5 C6X C7X C8 53.7(19) . . . . ?
C6X C7X C8 C9 -40.4(15) . . . . ?
C6X C7X C8 C7 48.4(11) . . . . ?
C6 C7 C8 C7X -53.8(12) . . . . ?
C6 C7 C8 C9 50.5(9) . . . . ?
C3 C4 C9 C10 2.4(6) . . . . ?
C5 C4 C9 C10 -177.6(4) . . . . ?
C3 C4 C9 C8 -176.9(4) . . . . ?
C5 C4 C9 C8 3.0(6) . . . . ?
C7X C8 C9 C4 14.3(9) . . . . ?
C7 C8 C9 C4 -17.8(7) . . . . ?
C7X C8 C9 C10 -165.0(8) . . . . ?
C7 C8 C9 C10 162.8(5) . . . . ?
C4 C9 C10 C1 -1.4(6) . . . . ?
C8 C9 C10 C1 178.0(4) . . . . ?
C4 C9 C10 C11 176.6(4) . . . . ?
C8 C9 C10 C11 -4.1(6) . . . . ?
O1 C1 C10 C9 179.5(4) . . . . ?
C2 C1 C10 C9 -1.2(6) . . . . ?
O1 C1 C10 C11 1.5(6) . . . . ?
C2 C1 C10 C11 -179.2(4) . . . . ?
C9 C10 C11 C12 105.2(13) . . . . ?
C1 C10 C11 C12 -76.8(14) . . . . ?
C9 C10 C11 C20 -75.8(5) . . . . ?
C1 C10 C11 C20 102.2(5) . . . . ?
C9 C10 C11 C12X 99.6(17) . . . . ?
C1 C10 C11 C12X -82.5(17) . . . . ?
C20 C11 C12 O2 176.3(12) . . . . ?
C10 C11 C12 O2 -5(2) . . . . ?
C12X C11 C12 O2 21(11) . . . . ?
C20 C11 C12 C13 -1(2) . . . . ?
C10 C11 C12 C13 178.0(14) . . . . ?
C12X C11 C12 C13 -156(14) . . . . ?
C11 C12 O2 Si1 -115.0(18) . . . . ?
C13 C12 O2 Si1 62(3) . . . . ?
C12 O2 Si1 C21 9.8(16) . . . . ?
C12 O2 Si1 C22 -116.0(14) . . . . ?
C12 O2 Si1 C23 130.3(13) . . . . ?
O2 Si1 C23 C24 -77.6(8) . . . . ?
C21 Si1 C23 C24 43.6(8) . . . . ?
C22 Si1 C23 C24 167.8(6) . . . . ?
O2 Si1 C23 C26 44.1(8) . . . . ?
C21 Si1 C23 C26 165.2(7) . . . . ?
C22 Si1 C23 C26 -70.5(7) . . . . ?
O2 Si1 C23 C25 163.0(8) . . . . ?
C21 Si1 C23 C25 -75.8(8) . . . . ?
C22 Si1 C23 C25 48.4(7) . . . . ?
C11 C12 C13 C14 -1(3) . . . . ?
O2 C12 C13 C14 -178(2) . . . . ?
C11 C12 C13 Br2 -179.2(15) . . . . ?
O2 C12 C13 Br2 4(3) . . . . ?
C12 C13 C14 C15 5(3) . . . . ?
Br2 C13 C14 C15 -176.6(15) . . . . ?
C12 C11 C12X O2X -153(15) . . . . ?
C20 C11 C12X O2X 177.9(16) . . . . ?
C10 C11 C12X O2X 3(3) . . . . ?
C12 C11 C12X C13X 19(10) . . . . ?
C20 C11 C12X C13X -9(4) . . . . ?
C10 C11 C12X C13X 176(2) . . . . ?
C13X C12X O2X Si1X 86(4) . . . . ?
C11 C12X O2X Si1X -102(3) . . . . ?
C12X O2X Si1X C22X -21(2) . . . . ?
C12X O2X Si1X C23X -143(2) . . . . ?
C12X O2X Si1X C21X 99(2) . . . . ?
O2X Si1X C23X C26X 51.4(13) . . . . ?
C22X Si1X C23X C26X -66.7(12) . . . . ?
C21X Si1X C23X C26X 170.6(11) . . . . ?
O2X Si1X C23X C24X -71.7(11) . . . . ?
C22X Si1X C23X C24X 170.2(9) . . . . ?
C21X Si1X C23X C24X 47.5(10) . . . . ?
O2X Si1X C23X C25X 171.5(12) . . . . ?
C22X Si1X C23X C25X 53.4(12) . . . . ?
C21X Si1X C23X C25X -69.3(12) . . . . ?
O2X C12X C13X C14X 179(3) . . . . ?
C11 C12X C13X C14X 7(4) . . . . ?
O2X C12X C13X Br2X 3(4) . . . . ?
C11 C12X C13X Br2X -169(2) . . . . ?
C12X C13X C14X C15 -3(7) . . . . ?
Br2X C13X C14X C15 172(3) . . . . ?
C13 C14 C15 C20 -8(3) . . . . ?
C13 C14 C15 C14X 12(8) . . . . ?
C13 C14 C15 C16 170.1(16) . . . . ?
C13X C14X C15 C14 -164(15) . . . . ?
C13X C14X C15 C20 -1(6) . . . . ?
C13X C14X C15 C16 170(4) . . . . ?
C14 C15 C16 C17 165.3(14) . . . . ?
C20 C15 C16 C17 -16.8(10) . . . . ?
C14X C15 C16 C17 173(2) . . . . ?
C15 C16 C17 C18 41.3(11) . . . . ?
C16 C17 C18 C19 -56.2(12) . . . . ?
C17 C18 C19 C20 44.3(10) . . . . ?
C14 C15 C20 C11 6.5(16) . . . . ?
C14X C15 C20 C11 1(2) . . . . ?
C16 C15 C20 C11 -171.2(5) . . . . ?
C14 C15 C20 C19 -173.2(15) . . . . ?
C14X C15 C20 C19 -179.1(19) . . . . ?
C16 C15 C20 C19 9.2(9) . . . . ?
C12 C11 C20 C15 -1.6(14) . . . . ?
C10 C11 C20 C15 179.3(5) . . . . ?
C12X C11 C20 C15 5(2) . . . . ?
C12 C11 C20 C19 178.0(13) . . . . ?
C10 C11 C20 C19 -1.1(7) . . . . ?
C12X C11 C20 C19 -176(2) . . . . ?
C18 C19 C20 C15 -23.1(9) . . . . ?
C18 C19 C20 C11 157.3(6) . . . . ?
C45 Mo1 N1 C27 -144.2(14) . . . . ?
O1 Mo1 N1 C27 51.7(15) . . . . ?
N2 Mo1 N1 C27 -37.2(14) . . . . ?
P1 Mo1 N1 C27 129.5(14) . . . . ?
Mo1 N1 C27 C28 -87.2(14) . . . . ?
Mo1 N1 C27 C32 90.2(14) . . . . ?
N1 C27 C28 C29 176.4(5) . . . . ?
C32 C27 C28 C29 -0.9(7) . . . . ?
N1 C27 C28 C33 -2.5(7) . . . . ?
C32 C27 C28 C33 -179.8(4) . . . . ?
C27 C28 C29 C30 0.5(9) . . . . ?
C33 C28 C29 C30 179.4(5) . . . . ?
C28 C29 C30 C31 0.6(10) . . . . ?
C29 C30 C31 C32 -1.4(10) . . . . ?
C30 C31 C32 C27 0.9(8) . . . . ?
C30 C31 C32 C36 -178.2(5) . . . . ?
N1 C27 C32 C31 -177.1(4) . . . . ?
C28 C27 C32 C31 0.2(6) . . . . ?
N1 C27 C32 C36 1.9(6) . . . . ?
C28 C27 C32 C36 179.3(4) . . . . ?
C29 C28 C33 C35 -65.0(6) . . . . ?
C27 C28 C33 C35 113.8(5) . . . . ?
C29 C28 C33 C34 59.2(7) . . . . ?
C27 C28 C33 C34 -121.9(5) . . . . ?
C31 C32 C36 C38 68.7(6) . . . . ?
C27 C32 C36 C38 -110.4(5) . . . . ?
C31 C32 C36 C37 -54.8(6) . . . . ?
C27 C32 C36 C37 126.2(4) . . . . ?
N1 Mo1 N2 C39 52.0(4) . . . . ?
C45 Mo1 N2 C39 153.5(4) . . . . ?
O1 Mo1 N2 C39 -106.1(4) . . . . ?
P1 Mo1 N2 C39 -65.0(6) . . . . ?
N1 Mo1 N2 C42 -129.5(3) . . . . ?
C45 Mo1 N2 C42 -28.0(4) . . . . ?
O1 Mo1 N2 C42 72.4(3) . . . . ?
P1 Mo1 N2 C42 113.5(5) . . . . ?
C42 N2 C39 C40 -1.1(5) . . . . ?
Mo1 N2 C39 C40 177.6(3) . . . . ?
C42 N2 C39 C43 174.1(5) . . . . ?
Mo1 N2 C39 C43 -7.2(7) . . . . ?
N2 C39 C40 C41 0.8(5) . . . . ?
C43 C39 C40 C41 -174.5(5) . . . . ?
C39 C40 C41 C42 -0.1(6) . . . . ?
C40 C41 C42 N2 -0.6(5) . . . . ?
C40 C41 C42 C44 172.9(5) . . . . ?
C39 N2 C42 C41 1.1(5) . . . . ?
Mo1 N2 C42 C41 -177.7(3) . . . . ?
C39 N2 C42 C44 -172.8(5) . . . . ?
Mo1 N2 C42 C44 8.5(6) . . . . ?
N1 Mo1 C45 C46 -8.0(5) . . . . ?
O1 Mo1 C45 C46 166.0(5) . . . . ?
N2 Mo1 C45 C46 -103.8(5) . . . . ?
P1 Mo1 C45 C46 85.5(5) . . . . ?
Mo1 C45 C46 C49 -134.3(5) . . . . ?
Mo1 C45 C46 C48 -10.3(7) . . . . ?
Mo1 C45 C46 C47 107.8(5) . . . . ?
C45 C46 C49 C54 -65.1(5) . . . . ?
C48 C46 C49 C54 171.4(4) . . . . ?
C47 C46 C49 C54 53.9(5) . . . . ?
C45 C46 C49 C50 116.9(5) . . . . ?
C48 C46 C49 C50 -6.7(6) . . . . ?
C47 C46 C49 C50 -124.2(5) . . . . ?
C54 C49 C50 C51 0.4(7) . . . . ?
C46 C49 C50 C51 178.5(5) . . . . ?
C49 C50 C51 C52 -1.1(9) . . . . ?
C50 C51 C52 C53 0.5(10) . . . . ?
C51 C52 C53 C54 1.0(10) . . . . ?
C52 C53 C54 C49 -1.7(9) . . . . ?
C50 C49 C54 C53 1.0(8) . . . . ?
C46 C49 C54 C53 -177.1(5) . . . . ?
N1 Mo1 P1 C55 148.56(19) . . . . ?
C45 Mo1 P1 C55 48.5(2) . . . . ?
O1 Mo1 P1 C55 -53.04(18) . . . . ?
N2 Mo1 P1 C55 -94.6(4) . . . . ?
N1 Mo1 P1 C56 30.2(2) . . . . ?
C45 Mo1 P1 C56 -69.9(2) . . . . ?
O1 Mo1 P1 C56 -171.4(2) . . . . ?
N2 Mo1 P1 C56 147.0(4) . . . . ?
N1 Mo1 P1 C57 -93.1(2) . . . . ?
C45 Mo1 P1 C57 166.8(2) . . . . ?
O1 Mo1 P1 C57 65.3(2) . . . . ?
N2 Mo1 P1 C57 23.7(4) . . . . ?
C58 C59 C60 C61 166.1(13) . . . . ?
C59 C60 C61 C62 179.1(12) . . . . ?
